data_7243662
loop_
_publ_author_name
'Rai, Sunil K.'
'Baidya, Debjani'
'Nangia, Ashwini K.'

_publ_section_title
;
 Salts, solvates and hydrates of the multi-kinase inhibitor drug pazopanib
 with hydroxybenzoic acids
;
_journal_issue 35
_journal_name_full CrystEngComm
_journal_page_first 5994
_journal_page_last 6011
_journal_paper_doi 10.1039/D1CE00785H
_journal_volume 23
_journal_year 2021
_chemical_formula_moiety 'C21 H24 N7 O2 S, C7 H5 O3, C H4 O'
_chemical_formula_sum 'C29 H33 N7 O6 S'
_chemical_formula_weight 607.68
_space_group_crystal_system monoclinic
_space_group_IT_number 15
_space_group_name_Hall '-C 2yc'
_space_group_name_H-M_alt 'C 1 2/c 1'
_atom_sites_solution_hydrogens mixed
_audit_creation_date 2019-03-19
_audit_creation_method
;
Olex2 1.2
(compiled 2017.08.10 svn.r3458 for OlexSys, GUI svn.r5381)
;
_audit_update_record
;
2020-12-16 deposited with the CCDC.	2021-08-19 downloaded from the CCDC.
;
_cell_angle_alpha 90
_cell_angle_beta 132.658(6)
_cell_angle_gamma 90
_cell_formula_units_Z 8
_cell_length_a 36.464(6)
_cell_length_b 8.7361(17)
_cell_length_c 24.937(5)
_cell_measurement_reflns_used 9222
_cell_measurement_temperature 100(2)
_cell_measurement_theta_max 30.51
_cell_measurement_theta_min 2.47
_cell_volume 5842(2)
_computing_molecular_graphics 'Olex2 (Dolomanov et al., 2009)'
_computing_publication_material 'Olex2 (Dolomanov et al., 2009)'
_computing_structure_refinement 'ShelXL (Sheldrick, 2015)'
_computing_structure_solution 'SHELXT 2014/5 (Sheldrick, 2014)'
_diffrn_ambient_temperature 100(2)
_diffrn_measured_fraction_theta_full 0.992
_diffrn_measured_fraction_theta_max 0.993
_diffrn_measurement_device_type 'Bruker APEX-II CCD'
_diffrn_measurement_method '\f and \w scans'
_diffrn_radiation_type MoK\a
_diffrn_radiation_wavelength 0.71073
_diffrn_reflns_av_R_equivalents 0.0320
_diffrn_reflns_av_unetI/netI 0.0139
_diffrn_reflns_Laue_measured_fraction_full 0.992
_diffrn_reflns_Laue_measured_fraction_max 0.993
_diffrn_reflns_limit_h_max 46
_diffrn_reflns_limit_h_min -46
_diffrn_reflns_limit_k_max 11
_diffrn_reflns_limit_k_min -11
_diffrn_reflns_limit_l_max 31
_diffrn_reflns_limit_l_min -31
_diffrn_reflns_number 69686
_diffrn_reflns_point_group_measured_fraction_full 0.992
_diffrn_reflns_point_group_measured_fraction_max 0.993
_diffrn_reflns_theta_full 25.242
_diffrn_reflns_theta_max 26.997
_diffrn_reflns_theta_min 2.452
_exptl_absorpt_coefficient_mu 0.167
_exptl_absorpt_correction_type multi-scan
_exptl_absorpt_process_details 'sadabs (bruker, 2006)'
_exptl_crystal_colour white
_exptl_crystal_density_diffrn 1.382
_exptl_crystal_description cube
_exptl_crystal_F_000 2560
_exptl_crystal_size_max 0.3
_exptl_crystal_size_mid 0.25
_exptl_crystal_size_min 0.2
_exptl_transmission_factor_max 0.967
_exptl_transmission_factor_min 0.951
_refine_diff_density_max 1.436
_refine_diff_density_min -0.656
_refine_diff_density_rms 0.079
_refine_ls_extinction_method none
_refine_ls_goodness_of_fit_ref 1.086
_refine_ls_hydrogen_treatment mixed
_refine_ls_matrix_type full
_refine_ls_number_parameters 425
_refine_ls_number_reflns 6333
_refine_ls_number_restraints 1
_refine_ls_restrained_S_all 1.297
_refine_ls_R_factor_all 0.0680
_refine_ls_R_factor_gt 0.0658
_refine_ls_shift/su_max 0.000
_refine_ls_shift/su_mean 0.000
_refine_ls_structure_factor_coef Fsqd
_refine_ls_weighting_details 'w=1/[\s^2^(Fo^2^)+(0.0927P)^2^+17.9376P] where P=(Fo^2^+2Fc^2^)/3'
_refine_ls_weighting_scheme calc
_refine_ls_wR_factor_gt 0.1852
_refine_ls_wR_factor_ref 0.1870
_reflns_Friedel_coverage 0.000
_reflns_number_gt 5962
_reflns_number_total 6333
_reflns_threshold_expression 'I > 2\s(I)'
_cod_data_source_file d1ce00785h2.cif
_cod_data_source_block PAZ_2HBA_MeOH
_cod_original_cell_volume 5841.9(19)
_cod_database_code 7243662
_shelx_shelxl_version_number 2018/1
_shelx_space_group_comment
;
The symmetry employed for this shelxl refinement is uniquely defined
by the following loop, which should always be used as a source of
symmetry information in preference to the above space-group names.
They are only intended as comments.
;
_shelx_estimated_absorpt_t_max 0.967
_shelx_estimated_absorpt_t_min 0.952
_olex2_refinement_description
;
1. Fixed Uiso
 At 1.2 times of:
  All C(H) groups
 At 1.5 times of:
  All C(H,H,H) groups
2. Restrained distances
 O6-H6B
 2 with sigma of 0.02
3. Others
 Fixed X: H6B(0.478999)
 Fixed Y: H6B(-0.120501)
 Fixed Z: H6B(0.131901)
4.a Aromatic/amide H refined with riding coordinates:
 C16(H16), C28(H28), C8(H8), C25(H25), C26(H26), C20(H20), C12(H12), C13(H13),
 C6(H6A), C27(H27), C19(H19), C5(H5A)
4.b Idealised Me refined as rotating group:
 C21(H21A,H21B,H21C), C2(H2A,H2B,H2C), C1(H1A,H1B,H1C), C29(H29A,H29B,H29C)
;
_olex2_submission_special_instructions 'No special instructions were received'

loop_
_space_group_symop_operation_xyz
'x, y, z'
'-x, y, -z+1/2'
'x+1/2, y+1/2, z'
'-x+1/2, y+1/2, -z+1/2'
'-x, -y, -z'
'x, -y, z-1/2'
'-x+1/2, -y+1/2, -z'
'x+1/2, -y+1/2, z-1/2'

loop_
_atom_site_label
_atom_site_type_symbol
_atom_site_fract_x
_atom_site_fract_y
_atom_site_fract_z
_atom_site_U_iso_or_equiv
_atom_site_adp_type
_atom_site_occupancy
_atom_site_site_symmetry_order
_atom_site_calc_flag
_atom_site_refinement_flags_posn
_atom_site_refinement_flags_adp
_atom_site_refinement_flags_occupancy
_atom_site_disorder_assembly
_atom_site_disorder_group
O3 O 0.71286(6) 0.7119(2) 0.51915(9) 0.0262(4) Uani 1 1 d . . . . .
O1 O 0.82549(8) 0.0088(2) 0.41744(10) 0.0375(5) Uani 1 1 d . . . . .
O4 O 0.79059(7) 0.6241(2) 0.60549(10) 0.0308(4) Uani 1 1 d . . . . .
O2 O 0.91692(9) 0.0365(3) 0.49762(14) 0.0470(6) Uani 1 1 d . . . . .
O5 O 0.84457(7) 0.7081(2) 0.73734(11) 0.0377(5) Uani 1 1 d . . . . .
N5 N 0.69919(7) 0.5120(2) 0.42695(11) 0.0216(4) Uani 1 1 d . . . . .
N4 N 0.72241(7) 0.3162(2) 0.38954(10) 0.0218(4) Uani 1 1 d . . . . .
N6 N 0.77978(7) 0.4282(2) 0.50539(10) 0.0229(4) Uani 1 1 d . . . . .
N3 N 0.66544(7) 0.2141(2) 0.27482(11) 0.0261(4) Uani 1 1 d . . . . .
S1 S 0.87434(2) 0.01422(7) 0.48941(3) 0.02524(17) Uani 1 1 d . . . . .
O6 O 0.48048(12) -0.2184(4) 0.15097(18) 0.0904(12) Uani 1 1 d D . . . .
C16 C 0.82777(9) 0.2331(3) 0.50140(12) 0.0221(4) Uani 1 1 d . . . . .
H16 H 0.799372 0.197031 0.455977 0.026 Uiso 1 1 calc R . . . .
N2 N 0.49181(9) 0.0380(3) 0.09533(15) 0.0408(6) Uani 1 1 d . . . . .
C23 C 0.76032(8) 0.7986(3) 0.64082(12) 0.0211(4) Uani 1 1 d . . . . .
C7 C 0.61645(8) 0.2048(3) 0.20275(12) 0.0220(5) Uani 1 1 d . . . . .
C28 C 0.72181(8) 0.8933(3) 0.62077(12) 0.0229(5) Uani 1 1 d . . . . .
H28 H 0.691956 0.896491 0.572242 0.027 Uiso 1 1 calc R . . . .
C8 C 0.58077(9) 0.1175(3) 0.19172(13) 0.0243(5) Uani 1 1 d . . . . .
H8 H 0.587510 0.062929 0.229584 0.029 Uiso 1 1 calc R . . . .
C24 C 0.80542(9) 0.7948(3) 0.71473(13) 0.0252(5) Uani 1 1 d . . . . .
C14 C 0.73341(8) 0.4155(3) 0.43899(12) 0.0210(4) Uani 1 1 d . . . . .
C25 C 0.81002(9) 0.8819(3) 0.76602(13) 0.0273(5) Uani 1 1 d . . . . .
H25 H 0.839273 0.876777 0.814958 0.033 Uiso 1 1 calc R . . . .
C26 C 0.77175(9) 0.9751(3) 0.74492(13) 0.0254(5) Uani 1 1 d . . . . .
H26 H 0.775527 1.033568 0.779568 0.030 Uiso 1 1 calc R . . . .
C9 C 0.53310(9) 0.1136(3) 0.12014(14) 0.0263(5) Uani 1 1 d . . . . .
C22 C 0.75389(9) 0.7052(3) 0.58459(13) 0.0239(5) Uani 1 1 d . . . . .
C20 C 0.86804(9) 0.4088(3) 0.60185(13) 0.0280(5) Uani 1 1 d . . . . .
H20 H 0.866531 0.491793 0.623654 0.034 Uiso 1 1 calc R . . . .
C17 C 0.87402(9) 0.1665(3) 0.53692(12) 0.0227(4) Uani 1 1 d . . . . .
C15 C 0.82424(8) 0.3542(3) 0.53431(12) 0.0218(4) Uani 1 1 d . . . . .
N1 N 0.45719(8) 0.0763(3) 0.02356(15) 0.0454(7) Uani 1 1 d . . . . .
C12 C 0.63720(9) 0.4098(3) 0.30874(13) 0.0255(5) Uani 1 1 d . . . . .
H12 H 0.604424 0.405598 0.264177 0.031 Uiso 1 1 calc R . . . .
C13 C 0.65135(9) 0.5079(3) 0.36180(13) 0.0239(5) Uani 1 1 d . . . . .
H13 H 0.627922 0.573765 0.353538 0.029 Uiso 1 1 calc R . . . .
C11 C 0.67509(9) 0.3128(3) 0.32445(12) 0.0232(5) Uani 1 1 d . . . . .
C18 C 0.91819(9) 0.2152(3) 0.60590(13) 0.0264(5) Uani 1 1 d . . . . .
C6 C 0.60786(10) 0.2865(3) 0.14571(14) 0.0296(5) Uani 1 1 d . . . . .
H6A H 0.633676 0.341527 0.155499 0.036 Uiso 1 1 calc R . . . .
C27 C 0.72718(9) 0.9826(3) 0.67168(13) 0.0262(5) Uani 1 1 d . . . . .
H27 H 0.701487 1.046669 0.657345 0.031 Uiso 1 1 calc R . . . .
C4 C 0.52399(9) 0.1975(3) 0.06347(13) 0.0284(5) Uani 1 1 d . . . . .
C10 C 0.70620(9) 0.1319(3) 0.28835(15) 0.0301(5) Uani 1 1 d . . . . .
C19 C 0.91356(9) 0.3398(3) 0.63628(13) 0.0301(5) Uani 1 1 d . . . . .
H19 H 0.942020 0.377689 0.681161 0.036 Uiso 1 1 calc R . . . .
C21 C 0.96842(10) 0.1412(3) 0.64765(15) 0.0342(6) Uani 1 1 d . . . . .
H21A H 0.967823 0.039262 0.661395 0.051 Uiso 1 1 calc GR . . . .
H21B H 0.993487 0.200124 0.690650 0.051 Uiso 1 1 calc GR . . . .
H21C H 0.975953 0.137198 0.617504 0.051 Uiso 1 1 calc GR . . . .
C5 C 0.56177(11) 0.2844(3) 0.07656(14) 0.0328(6) Uani 1 1 d . . . . .
H5A H 0.555610 0.339200 0.039171 0.039 Uiso 1 1 calc R . . . .
C3 C 0.47358(10) 0.1697(4) 0.00117(15) 0.0412(7) Uani 1 1 d . . . . .
C2 C 0.44320(14) 0.2316(5) -0.07423(16) 0.0663(13) Uani 1 1 d . . . . .
H2A H 0.421767 0.152654 -0.109074 0.099 Uiso 1 1 calc GR . . . .
H2B H 0.464968 0.266315 -0.080700 0.099 Uiso 1 1 calc GR . . . .
H2C H 0.423332 0.315764 -0.081369 0.099 Uiso 1 1 calc GR . . . .
C1 C 0.40640(11) 0.0181(5) -0.0204(2) 0.0690(13) Uani 1 1 d . . . . .
H1A H 0.393542 -0.012087 -0.067479 0.103 Uiso 1 1 calc GR . . . .
H1B H 0.385618 0.096906 -0.026122 0.103 Uiso 1 1 calc GR . . . .
H1C H 0.406692 -0.068599 0.003518 0.103 Uiso 1 1 calc GR . . . .
C29 C 0.53374(19) -0.2582(7) 0.2182(3) 0.0908(17) Uani 1 1 d . . . . .
H29A H 0.551680 -0.285933 0.204152 0.136 Uiso 1 1 calc GR . . . .
H29B H 0.533896 -0.342573 0.243035 0.136 Uiso 1 1 calc GR . . . .
H29C H 0.549420 -0.171172 0.250181 0.136 Uiso 1 1 calc GR . . . .
N7 N 0.88218(9) -0.1433(3) 0.52859(13) 0.0323(5) Uani 1 1 d . . . . .
H6 H 0.7843(13) 0.496(4) 0.535(2) 0.041(9) Uiso 1 1 d . . . . .
H10A H 0.7235(15) 0.071(5) 0.331(2) 0.062(12) Uiso 1 1 d . . . . .
H10B H 0.6908(12) 0.061(4) 0.2499(18) 0.035(8) Uiso 1 1 d . . . . .
H5 H 0.7065(13) 0.579(4) 0.458(2) 0.042(9) Uiso 1 1 d . . . . .
H10C H 0.7250(14) 0.203(4) 0.2879(19) 0.044(9) Uiso 1 1 d . . . . .
H7A H 0.8552(13) -0.177(4) 0.5132(18) 0.032(8) Uiso 1 1 d . . . . .
H7B H 0.9135(16) -0.180(5) 0.569(2) 0.061(11) Uiso 1 1 d . . . . .
H6B H 0.478999 -0.120501 0.131901 0.14(3) Uiso 1 1 d D . . . .
H4 H 0.8339(17) 0.652(6) 0.697(3) 0.076(14) Uiso 1 1 d . . . . .

loop_
_atom_site_aniso_label
_atom_site_aniso_U_11
_atom_site_aniso_U_22
_atom_site_aniso_U_33
_atom_site_aniso_U_23
_atom_site_aniso_U_13
_atom_site_aniso_U_12
O3 0.0303(9) 0.0308(9) 0.0199(8) -0.0064(7) 0.0179(7) -0.0048(7)
O1 0.0451(11) 0.0372(10) 0.0217(9) -0.0010(7) 0.0192(9) 0.0115(9)
O4 0.0364(10) 0.0289(9) 0.0296(9) -0.0034(7) 0.0233(8) 0.0026(7)
O2 0.0566(13) 0.0491(12) 0.0690(15) -0.0185(11) 0.0561(13) -0.0159(11)
O5 0.0278(9) 0.0349(10) 0.0304(10) -0.0052(8) 0.0117(8) 0.0076(8)
N5 0.0247(10) 0.0222(9) 0.0211(9) -0.0058(7) 0.0169(9) -0.0031(7)
N4 0.0223(9) 0.0223(9) 0.0196(9) -0.0042(7) 0.0137(8) -0.0027(7)
N6 0.0249(10) 0.0229(9) 0.0179(9) -0.0047(7) 0.0133(8) -0.0010(8)
N3 0.0181(9) 0.0324(11) 0.0215(9) -0.0099(8) 0.0108(8) -0.0010(8)
S1 0.0298(3) 0.0257(3) 0.0269(3) -0.0009(2) 0.0219(3) 0.0003(2)
O6 0.0592(18) 0.081(2) 0.0698(19) 0.0068(17) 0.0193(16) -0.0319(16)
C16 0.0258(11) 0.0222(10) 0.0189(10) -0.0014(8) 0.0154(9) -0.0027(9)
N2 0.0237(11) 0.0336(12) 0.0537(15) -0.0112(11) 0.0217(11) -0.0068(9)
C23 0.0238(11) 0.0235(11) 0.0188(10) -0.0046(8) 0.0155(9) -0.0060(8)
C7 0.0188(10) 0.0231(11) 0.0205(10) -0.0073(8) 0.0119(9) -0.0019(8)
C28 0.0185(10) 0.0341(12) 0.0158(10) -0.0047(9) 0.0115(9) -0.0050(9)
C8 0.0229(11) 0.0237(11) 0.0250(11) 0.0001(9) 0.0157(10) 0.0007(9)
C24 0.0228(11) 0.0242(11) 0.0228(11) -0.0022(9) 0.0132(10) -0.0009(9)
C14 0.0246(11) 0.0204(10) 0.0214(10) -0.0010(8) 0.0169(9) -0.0025(8)
C25 0.0225(11) 0.0298(12) 0.0164(10) -0.0050(9) 0.0080(9) -0.0044(9)
C26 0.0260(11) 0.0320(12) 0.0197(11) -0.0089(9) 0.0161(10) -0.0074(9)
C9 0.0208(11) 0.0221(11) 0.0325(12) -0.0059(9) 0.0166(10) -0.0004(9)
C22 0.0308(12) 0.0228(11) 0.0259(11) -0.0032(9) 0.0224(10) -0.0046(9)
C20 0.0290(12) 0.0284(12) 0.0224(11) -0.0053(9) 0.0158(10) -0.0022(10)
C17 0.0288(11) 0.0226(11) 0.0222(10) 0.0009(8) 0.0195(10) -0.0008(9)
C15 0.0237(11) 0.0227(10) 0.0180(10) -0.0001(8) 0.0137(9) -0.0011(8)
N1 0.0165(10) 0.0416(14) 0.0490(15) -0.0219(12) 0.0106(10) -0.0004(9)
C12 0.0207(10) 0.0305(12) 0.0235(11) -0.0054(9) 0.0143(9) -0.0019(9)
C13 0.0220(11) 0.0275(12) 0.0245(11) -0.0028(9) 0.0166(10) -0.0004(9)
C11 0.0222(11) 0.0249(11) 0.0230(11) -0.0046(9) 0.0155(9) -0.0035(9)
C18 0.0247(11) 0.0301(12) 0.0244(11) 0.0030(9) 0.0167(10) -0.0002(9)
C6 0.0337(13) 0.0289(12) 0.0321(13) -0.0066(10) 0.0246(11) -0.0078(10)
C27 0.0213(11) 0.0382(13) 0.0223(11) -0.0064(9) 0.0161(10) -0.0024(9)
C4 0.0251(12) 0.0267(12) 0.0217(11) -0.0057(9) 0.0112(10) 0.0064(9)
C10 0.0223(11) 0.0337(13) 0.0279(12) -0.0113(11) 0.0145(10) -0.0002(10)
C19 0.0251(11) 0.0346(13) 0.0216(11) -0.0051(10) 0.0121(10) -0.0040(10)
C21 0.0261(12) 0.0396(14) 0.0309(13) 0.0015(11) 0.0170(11) 0.0021(11)
C5 0.0435(15) 0.0301(13) 0.0263(12) 0.0003(10) 0.0242(12) 0.0030(11)
C3 0.0267(13) 0.0403(15) 0.0310(14) -0.0138(12) 0.0094(12) 0.0103(11)
C2 0.0489(19) 0.078(3) 0.0235(14) -0.0103(15) 0.0053(14) 0.0330(19)
C1 0.0191(14) 0.068(2) 0.082(3) -0.042(2) 0.0190(16) -0.0112(14)
C29 0.069(3) 0.088(4) 0.084(3) 0.022(3) 0.039(3) -0.010(3)
N7 0.0269(11) 0.0259(11) 0.0352(12) 0.0034(9) 0.0175(10) 0.0014(9)

loop_
_atom_type_symbol
_atom_type_description
_atom_type_scat_dispersion_real
_atom_type_scat_dispersion_imag
_atom_type_scat_source
C C 0.0033 0.0016 'International Tables Vol C Tables 4.2.6.8 and 6.1.1.4'
H H 0.0000 0.0000 'International Tables Vol C Tables 4.2.6.8 and 6.1.1.4'
N N 0.0061 0.0033 'International Tables Vol C Tables 4.2.6.8 and 6.1.1.4'
O O 0.0106 0.0060 'International Tables Vol C Tables 4.2.6.8 and 6.1.1.4'
S S 0.1246 0.1234 'International Tables Vol C Tables 4.2.6.8 and 6.1.1.4'

loop_
_geom_angle_atom_site_label_1
_geom_angle_atom_site_label_2
_geom_angle_atom_site_label_3
_geom_angle
_geom_angle_site_symmetry_1
_geom_angle_site_symmetry_3
_geom_angle_publ_flag
C24 O5 H4 107(3) . . ?
C14 N5 H5 123(2) . . ?
C13 N5 C14 119.4(2) . . ?
C13 N5 H5 117(2) . . ?
C14 N4 C11 117.8(2) . . ?
C14 N6 C15 129.9(2) . . ?
C14 N6 H6 117(2) . . ?
C15 N6 H6 113(2) . . ?
C7 N3 C10 117.72(19) . . ?
C11 N3 C7 120.90(19) . . ?
C11 N3 C10 120.6(2) . . ?
O1 S1 C17 107.06(11) . . ?
O1 S1 N7 106.98(13) . . ?
O2 S1 O1 119.24(14) . . ?
O2 S1 C17 107.28(12) . . ?
O2 S1 N7 107.56(14) . . ?
N7 S1 C17 108.35(12) . . ?
C29 O6 H6B 110.6(3) . . ?
C17 C16 H16 120.1 . . ?
C17 C16 C15 119.7(2) . . ?
C15 C16 H16 120.1 . . ?
C9 N2 N1 103.6(3) . . ?
C28 C23 C24 118.6(2) . . ?
C28 C23 C22 120.4(2) . . ?
C24 C23 C22 121.0(2) . . ?
C8 C7 N3 119.3(2) . . ?
C8 C7 C6 123.0(2) . . ?
C6 C7 N3 117.7(2) . . ?
C23 C28 H28 119.3 . . ?
C27 C28 C23 121.4(2) . . ?
C27 C28 H28 119.3 . . ?
C7 C8 H8 121.4 . . ?
C7 C8 C9 117.1(2) . . ?
C9 C8 H8 121.4 . . ?
O5 C24 C23 121.5(2) . . ?
O5 C24 C25 118.9(2) . . ?
C25 C24 C23 119.6(2) . . ?
N4 C14 N5 123.0(2) . . ?
N4 C14 N6 122.2(2) . . ?
N6 C14 N5 114.8(2) . . ?
C24 C25 H25 119.6 . . ?
C26 C25 C24 120.7(2) . . ?
C26 C25 H25 119.6 . . ?
C25 C26 H26 119.8 . . ?
C25 C26 C27 120.4(2) . . ?
C27 C26 H26 119.8 . . ?
N2 C9 C8 128.7(3) . . ?
N2 C9 C4 111.2(2) . . ?
C8 C9 C4 120.2(2) . . ?
O3 C22 O4 123.4(2) . . ?
O3 C22 C23 118.8(2) . . ?
O4 C22 C23 117.8(2) . . ?
C15 C20 H20 119.8 . . ?
C19 C20 H20 119.8 . . ?
C19 C20 C15 120.4(2) . . ?
C16 C17 S1 115.98(17) . . ?
C16 C17 C18 122.7(2) . . ?
C18 C17 S1 121.29(18) . . ?
C16 C15 N6 125.4(2) . . ?
C16 C15 C20 118.6(2) . . ?
C20 C15 N6 116.0(2) . . ?
N2 N1 C1 118.4(3) . . ?
C3 N1 N2 114.9(2) . . ?
C3 N1 C1 126.6(3) . . ?
C13 C12 H12 121.6 . . ?
C13 C12 C11 116.8(2) . . ?
C11 C12 H12 121.6 . . ?
N5 C13 H13 119.4 . . ?
C12 C13 N5 121.1(2) . . ?
C12 C13 H13 119.4 . . ?
N4 C11 C12 121.8(2) . . ?
N3 C11 N4 116.4(2) . . ?
N3 C11 C12 121.7(2) . . ?
C17 C18 C21 124.3(2) . . ?
C19 C18 C17 116.0(2) . . ?
C19 C18 C21 119.7(2) . . ?
C7 C6 H6A 119.9 . . ?
C5 C6 C7 120.2(2) . . ?
C5 C6 H6A 119.9 . . ?
C28 C27 C26 119.2(2) . . ?
C28 C27 H27 120.4 . . ?
C26 C27 H27 120.4 . . ?
C5 C4 C9 121.2(2) . . ?
C5 C4 C3 133.8(3) . . ?
C3 C4 C9 105.1(3) . . ?
N3 C10 H10A 109(2) . . ?
N3 C10 H10B 106(2) . . ?
N3 C10 H10C 108(2) . . ?
H10A C10 H10B 105(3) . . ?
H10A C10 H10C 117(3) . . ?
H10B C10 H10C 111(3) . . ?
C20 C19 C18 122.4(2) . . ?
C20 C19 H19 118.8 . . ?
C18 C19 H19 118.8 . . ?
C18 C21 H21A 109.5 . . ?
C18 C21 H21B 109.5 . . ?
C18 C21 H21C 109.5 . . ?
H21A C21 H21B 109.5 . . ?
H21A C21 H21C 109.5 . . ?
H21B C21 H21C 109.5 . . ?
C6 C5 C4 118.3(2) . . ?
C6 C5 H5A 120.8 . . ?
C4 C5 H5A 120.8 . . ?
N1 C3 C4 105.3(3) . . ?
N1 C3 C2 125.9(3) . . ?
C4 C3 C2 128.8(4) . . ?
C3 C2 H2A 109.5 . . ?
C3 C2 H2B 109.5 . . ?
C3 C2 H2C 109.5 . . ?
H2A C2 H2B 109.5 . . ?
H2A C2 H2C 109.5 . . ?
H2B C2 H2C 109.5 . . ?
N1 C1 H1A 109.5 . . ?
N1 C1 H1B 109.5 . . ?
N1 C1 H1C 109.5 . . ?
H1A C1 H1B 109.5 . . ?
H1A C1 H1C 109.5 . . ?
H1B C1 H1C 109.5 . . ?
O6 C29 H29A 109.5 . . ?
O6 C29 H29B 109.5 . . ?
O6 C29 H29C 109.5 . . ?
H29A C29 H29B 109.5 . . ?
H29A C29 H29C 109.5 . . ?
H29B C29 H29C 109.5 . . ?
S1 N7 H7A 111(2) . . ?
S1 N7 H7B 122(3) . . ?
H7A N7 H7B 126(4) . . ?

loop_
_geom_bond_atom_site_label_1
_geom_bond_atom_site_label_2
_geom_bond_distance
_geom_bond_site_symmetry_2
_geom_bond_publ_flag
O3 C22 1.263(3) . ?
O1 S1 1.436(2) . ?
O4 C22 1.273(3) . ?
O2 S1 1.435(2) . ?
O5 C24 1.356(3) . ?
O5 H4 0.93(5) . ?
N5 C14 1.360(3) . ?
N5 C13 1.357(3) . ?
N5 H5 0.85(4) . ?
N4 C14 1.328(3) . ?
N4 C11 1.348(3) . ?
N6 C14 1.349(3) . ?
N6 C15 1.408(3) . ?
N6 H6 0.87(4) . ?
N3 C7 1.441(3) . ?
N3 C11 1.345(3) . ?
N3 C10 1.469(3) . ?
S1 C17 1.787(2) . ?
S1 N7 1.598(2) . ?
O6 C29 1.514(6) . ?
O6 H6B 0.962(3) . ?
C16 H16 0.9300 . ?
C16 C17 1.394(3) . ?
C16 C15 1.397(3) . ?
N2 C9 1.350(3) . ?
N2 N1 1.359(4) . ?
C23 C28 1.398(3) . ?
C23 C24 1.412(3) . ?
C23 C22 1.497(3) . ?
C7 C8 1.366(3) . ?
C7 C6 1.424(4) . ?
C28 H28 0.9300 . ?
C28 C27 1.386(3) . ?
C8 H8 0.9300 . ?
C8 C9 1.416(3) . ?
C24 C25 1.397(3) . ?
C25 H25 0.9300 . ?
C25 C26 1.376(4) . ?
C26 H26 0.9300 . ?
C26 C27 1.400(3) . ?
C9 C4 1.417(4) . ?
C20 H20 0.9300 . ?
C20 C15 1.403(3) . ?
C20 C19 1.387(4) . ?
C17 C18 1.407(3) . ?
N1 C3 1.337(5) . ?
N1 C1 1.462(4) . ?
C12 H12 0.9300 . ?
C12 C13 1.351(3) . ?
C12 C11 1.430(3) . ?
C13 H13 0.9300 . ?
C18 C19 1.401(4) . ?
C18 C21 1.507(3) . ?
C6 H6A 0.9300 . ?
C6 C5 1.368(4) . ?
C27 H27 0.9300 . ?
C4 C5 1.404(4) . ?
C4 C3 1.408(4) . ?
C10 H10A 0.96(4) . ?
C10 H10B 0.94(3) . ?
C10 H10C 0.93(4) . ?
C19 H19 0.9300 . ?
C21 H21A 0.9600 . ?
C21 H21B 0.9600 . ?
C21 H21C 0.9600 . ?
C5 H5A 0.9300 . ?
C3 C2 1.494(5) . ?
C2 H2A 0.9600 . ?
C2 H2B 0.9600 . ?
C2 H2C 0.9600 . ?
C1 H1A 0.9600 . ?
C1 H1B 0.9600 . ?
C1 H1C 0.9600 . ?
C29 H29A 0.9600 . ?
C29 H29B 0.9600 . ?
C29 H29C 0.9600 . ?
N7 H7A 0.83(3) . ?
N7 H7B 0.93(4) . ?

loop_
_geom_torsion_atom_site_label_1
_geom_torsion_atom_site_label_2
_geom_torsion_atom_site_label_3
_geom_torsion_atom_site_label_4
_geom_torsion
_geom_torsion_site_symmetry_1
_geom_torsion_site_symmetry_2
_geom_torsion_site_symmetry_3
_geom_torsion_site_symmetry_4
_geom_torsion_publ_flag
O1 S1 C17 C16 8.1(2) . . . . ?
O1 S1 C17 C18 -171.62(19) . . . . ?
O2 S1 C17 C16 137.2(2) . . . . ?
O2 S1 C17 C18 -42.5(2) . . . . ?
O5 C24 C25 C26 177.9(2) . . . . ?
N3 C7 C8 C9 179.3(2) . . . . ?
N3 C7 C6 C5 -178.6(2) . . . . ?
S1 C17 C18 C19 177.34(18) . . . . ?
S1 C17 C18 C21 -3.4(3) . . . . ?
C16 C17 C18 C19 -2.4(3) . . . . ?
C16 C17 C18 C21 176.9(2) . . . . ?
N2 C9 C4 C5 -179.6(2) . . . . ?
N2 C9 C4 C3 0.5(3) . . . . ?
N2 N1 C3 C4 -0.1(3) . . . . ?
N2 N1 C3 C2 -178.8(3) . . . . ?
C23 C28 C27 C26 -1.4(4) . . . . ?
C23 C24 C25 C26 -2.2(4) . . . . ?
C7 N3 C11 N4 -178.0(2) . . . . ?
C7 N3 C11 C12 1.5(4) . . . . ?
C7 C8 C9 N2 -179.4(2) . . . . ?
C7 C8 C9 C4 0.2(3) . . . . ?
C7 C6 C5 C4 -1.4(4) . . . . ?
C28 C23 C24 O5 -178.4(2) . . . . ?
C28 C23 C24 C25 1.7(3) . . . . ?
C28 C23 C22 O3 -1.1(3) . . . . ?
C28 C23 C22 O4 178.1(2) . . . . ?
C8 C7 C6 C5 2.4(4) . . . . ?
C8 C9 C4 C5 0.7(4) . . . . ?
C8 C9 C4 C3 -179.2(2) . . . . ?
C24 C23 C28 C27 0.1(3) . . . . ?
C24 C23 C22 O3 179.9(2) . . . . ?
C24 C23 C22 O4 -0.9(3) . . . . ?
C24 C25 C26 C27 0.9(4) . . . . ?
C14 N5 C13 C12 -0.1(3) . . . . ?
C14 N4 C11 N3 178.2(2) . . . . ?
C14 N4 C11 C12 -1.4(3) . . . . ?
C14 N6 C15 C16 -9.1(4) . . . . ?
C14 N6 C15 C20 171.0(2) . . . . ?
C25 C26 C27 C28 0.9(4) . . . . ?
C9 N2 N1 C3 0.3(3) . . . . ?
C9 N2 N1 C1 -177.5(2) . . . . ?
C9 C4 C5 C6 -0.1(4) . . . . ?
C9 C4 C3 N1 -0.3(3) . . . . ?
C9 C4 C3 C2 178.4(3) . . . . ?
C22 C23 C28 C27 -179.0(2) . . . . ?
C22 C23 C24 O5 0.6(4) . . . . ?
C22 C23 C24 C25 -179.2(2) . . . . ?
C17 C16 C15 N6 -178.0(2) . . . . ?
C17 C16 C15 C20 1.9(3) . . . . ?
C17 C18 C19 C20 1.9(4) . . . . ?
C15 N6 C14 N5 -175.8(2) . . . . ?
C15 N6 C14 N4 4.2(4) . . . . ?
C15 C16 C17 S1 -179.24(17) . . . . ?
C15 C16 C17 C18 0.5(3) . . . . ?
C15 C20 C19 C18 0.4(4) . . . . ?
N1 N2 C9 C8 179.2(2) . . . . ?
N1 N2 C9 C4 -0.5(3) . . . . ?
C13 N5 C14 N4 0.2(3) . . . . ?
C13 N5 C14 N6 -179.9(2) . . . . ?
C13 C12 C11 N4 1.5(4) . . . . ?
C13 C12 C11 N3 -178.1(2) . . . . ?
C11 N4 C14 N5 0.5(3) . . . . ?
C11 N4 C14 N6 -179.4(2) . . . . ?
C11 N3 C7 C8 -83.2(3) . . . . ?
C11 N3 C7 C6 97.7(3) . . . . ?
C11 C12 C13 N5 -0.7(4) . . . . ?
C6 C7 C8 C9 -1.7(3) . . . . ?
C10 N3 C7 C8 106.8(3) . . . . ?
C10 N3 C7 C6 -72.3(3) . . . . ?
C10 N3 C11 N4 -8.4(3) . . . . ?
C10 N3 C11 C12 171.2(2) . . . . ?
C19 C20 C15 N6 177.5(2) . . . . ?
C19 C20 C15 C16 -2.4(4) . . . . ?
C21 C18 C19 C20 -177.4(2) . . . . ?
C5 C4 C3 N1 179.9(3) . . . . ?
C5 C4 C3 C2 -1.4(5) . . . . ?
C3 C4 C5 C6 179.8(3) . . . . ?
C1 N1 C3 C4 177.6(3) . . . . ?
C1 N1 C3 C2 -1.1(5) . . . . ?
N7 S1 C17 C16 -106.91(19) . . . . ?
N7 S1 C17 C18 73.3(2) . . . . ?
